data_2104466
loop_
_publ_author_name
'Posse, Jose Maria'
'Grzechnik, Andrzej'
'Friese, Karen'

_publ_section_title
;
 Ternary fluorides Ba<i>M</i>F~4~ (<i>M</i> = Zn, Mg and Mn) at low
 temperatures
;
_journal_coeditor_code SN5085
_journal_issue 5
_journal_name_full 'Acta Crystallographica Section B'
_journal_page_first 576
_journal_page_last 586
_journal_paper_doi 10.1107/S0108768109027177
_journal_volume 65
_journal_year 2009
_chemical_formula_sum 'Ba F4 Mn'
_chemical_formula_weight 268.3
_chemical_name_systematic ' ?'
_space_group_ssg_name X21(1/21/2\g)0
_symmetry_cell_setting monoclinic
_cell_angle_alpha 90
_cell_angle_beta 90
_cell_angle_gamma 90.0853(2)
_cell_formula_units_Z 4
_cell_length_a 4.198368(14)
_cell_length_b 15.05560(10)
_cell_length_c 6.00025(2)
_cell_measurement_reflns_used 3614
_cell_measurement_temperature 10
_cell_measurement_theta_max 36.7821
_cell_measurement_theta_min 2.6751
_cell_modulation_dimension 1
_cell_volume 379.269(3)
_computing_cell_refinement
;
'Oxford Diffraction (2007). Oxford Diffraction Ltd., Xcalibur CCD system,
CrysAlisPro Software, Version 1.171.32'
;
_computing_data_collection 'CRYSALIS CCD'
_computing_data_reduction 'CRYSALIS RED + Jana2006'
_computing_publication_material 'Jana2006 (Petricek, Dusek & Palatinus, 2006)'
_computing_structure_refinement 'Jana2006 (Petricek, Dusek & Palatinus, 2006)'
_diffrn_ambient_temperature 10
_diffrn_detector_area_resol_mean 8.3504
_diffrn_measured_fraction_theta_full 0.98
_diffrn_measured_fraction_theta_max 0.73
_diffrn_measurement_device 'four-cycle diffractometer'
_diffrn_measurement_device_type 'Oxford Diffraction CCD'
_diffrn_measurement_method '\w and \f scans'
_diffrn_radiation_monochromator graphite
_diffrn_radiation_source 'X-ray tube'
_diffrn_radiation_type 'Mo K\a'
_diffrn_radiation_wavelength 0.71073
_diffrn_reflns_av_R_equivalents 0.0407
_diffrn_reflns_av_sigmaI/netI 0.034
_diffrn_reflns_limit_h_max 3
_diffrn_reflns_limit_h_min -6
_diffrn_reflns_limit_index_m_1_max 2
_diffrn_reflns_limit_index_m_1_min -2
_diffrn_reflns_limit_k_max 25
_diffrn_reflns_limit_k_min -25
_diffrn_reflns_limit_l_max 10
_diffrn_reflns_limit_l_min -10
_diffrn_reflns_number 19876
_diffrn_reflns_reduction_process Poisson
_diffrn_reflns_theta_full 36.78
_diffrn_reflns_theta_max 36.78
_diffrn_reflns_theta_min 2.68
_exptl_absorpt_coefficient_mu 13.406
_exptl_absorpt_correction_T_max 0.338
_exptl_absorpt_correction_T_min 0.218
_exptl_absorpt_correction_type gaussian
_exptl_absorpt_process_details
;
CrysAlis RED, Oxford Diffraction Ltd.,
Version 1.171.32.15 (release 10-01-2008 CrysAlis171 .NET)
(compiled Jan 10 2008,16:37:18)
Numerical absorption correction based on gaussian integration
over a multifaceted crystal model
;
_exptl_crystal_density_diffrn 4.69670(3)
_exptl_crystal_description irregular
_exptl_crystal_F_000 468
_exptl_crystal_size_max 0.1826
_exptl_crystal_size_mid 0.1350
_exptl_crystal_size_min 0.1241
_refine_diff_density_max 5.19
_refine_diff_density_min -5.71
_refine_ls_abs_structure_details 'Inversion twin tested'
_refine_ls_abs_structure_Flack 0.02(6)
_refine_ls_extinction_coef 20(17)
_refine_ls_extinction_method 'B-C type 1 Gaussian isotropic (Becker & Coppens, 1974)'
_refine_ls_goodness_of_fit_ref 1.76
_refine_ls_number_constraints 4
_refine_ls_number_parameters 89
_refine_ls_number_reflns 6397
_refine_ls_number_restraints 0
_refine_ls_R_factor_all 0.0485
_refine_ls_R_factor_gt 0.0416
_refine_ls_shift/su_max 0.0134
_refine_ls_shift/su_mean 0.0035
_refine_ls_structure_factor_coef F
_refine_ls_weighting_details w=1/(\s^2^(F)+0.0001F^2^)
_refine_ls_weighting_scheme sigma
_refine_ls_wR_factor_gt 0.0488
_refine_ls_wR_factor_ref 0.0496
_reflns_number_gt 5653
_reflns_number_total 6397
_reflns_threshold_expression I>3\s(I)
_cod_data_source_file sn5085.cif
_cod_data_source_block BaMnF410K
_cod_original_formula_sum 'Ba1 F4 Mn1'
_cod_database_code 2104466

loop_
_space_group_symop_ssg_id
_space_group_symop_ssg_operation_algebraic
1 x1,x2,x3,x4
2 -x1,-x2,x3+1/2,-x1-x2+x4
3 x1+1/2,x2+1/2,x3,x4+1/2
4 -x1+1/2,-x2+1/2,x3+1/2,-x1-x2+x4+1/2

loop_
_atom_site_type_symbol
_atom_site_label
_atom_site_fract_x
_atom_site_fract_y
_atom_site_fract_z
_atom_site_U_iso_or_equiv
_atom_site_adp_type
_atom_site_calc_flag
_atom_site_refinement_flags
_atom_site_occupancy
_atom_site_disorder_assembly
_atom_site_disorder_group
Ba Ba1 0.5036(5) 0.33738(4) 0.44756(15) 0.00334(6) Uani d . 0.644(3) . .
Ba Ba2 0.5036(5) 0.3538(2) 0.48008(18) 0.00334(6) Uani d . 0.356(3) . .
Mn Mn 0.0037(5) 0.41624(5) 0 0.00329(13) Uiso d . 1 . .
F F1 -0.0002(11) 0.33707(18) 0.7195(5) 0.0071(6) Uiso d . 1 . .
F F2 -0.0012(9) 0.2997(2) 0.1958(4) 0.0057(5) Uiso d . 1 . .
F F3 -0.0042(7) 0.4639(2) 0.3368(4) 0.0078(5) Uiso d . 1 . .
F F4 0.5021(9) 0.42167(18) 0.0197(4) 0.0071(5) Uiso d . 1 . .

loop_
_atom_site_aniso_label
_atom_site_aniso_U_11
_atom_site_aniso_U_22
_atom_site_aniso_U_33
_atom_site_aniso_U_12
_atom_site_aniso_U_13
_atom_site_aniso_U_23
_atom_site_aniso_type_symbol
Ba1 0.00274(12) 0.00334(12) 0.00395(9) 0.00047(13) 0.00036(15) 0.00085(9) Ba
Ba2 0.00274(12) 0.00334(12) 0.00395(9) 0.00047(13) 0.00036(15) 0.00085(9) Ba

loop_
_atom_site_displace_Fourier_atom_site_label
_atom_site_displace_Fourier_axis
_atom_site_displace_Fourier_wave_vector_seq_id
_atom_site_displace_Fourier_param_cos
_atom_site_displace_Fourier_param_sin
Ba1 x 1 0.0056(6) -0.0044(5)
Ba1 y 1 0 -0.00091(9)
Ba1 z 1 0.01414(18) -0.00612(17)
Ba1 x 2 0 -0.0112(6)
Ba1 y 2 -0.00380(7) 0
Ba1 z 2 0 0
Ba2 x 1 0 0
Ba2 y 1 0 -0.0123(3)
Ba2 z 1 0 0.0316(14)
Ba2 x 2 -0.0088(7) 0.0071(7)
Ba2 y 2 0.0059(3) 0
Ba2 z 2 0 -0.0271(10)
Mn x 1 -0.0078(2) 0.00296(18)
Mn y 1 0 0.00121(5)
Mn z 1 0.00298(11) 0
Mn x 2 0 0
Mn y 2 0.00068(11) -0.00443(7)
Mn z 2 0.00418(13) 0
F1 x 1 -0.0121(8) 0.0260(7)
F1 y 1 -0.0081(2) -0.0054(2)
F1 z 1 0.0097(4) 0.0047(5)
F1 x 2 0 0
F1 y 2 -0.0018(2) 0.0046(2)
F1 z 2 -0.0054(5) -0.0080(5)
F2 x 1 -0.0417(8) -0.0225(8)
F2 y 1 0 0.0031(2)
F2 z 1 0 0.0047(5)
F2 x 2 0 0
F2 y 2 0.0024(2) -0.0034(2)
F2 z 2 0.0093(5) 0.0039(5)
F3 x 1 0.0470(8) 0.0341(8)
F3 y 1 -0.0034(2) 0
F3 z 1 0.0074(5) 0.0053(5)
F3 x 2 0 0
F3 y 2 0.0045(2) 0.0035(2)
F3 z 2 -0.0055(5) 0
F4 x 1 0.0024(7) 0
F4 y 1 0.0120(3) -0.0217(3)
F4 z 1 -0.0133(6) -0.0344(5)
F4 x 2 0 0
F4 y 2 0 0.0048(3)
F4 z 2 0 -0.0039(5)

loop_
_atom_site_Fourier_wave_vector_seq_id
_atom_site_Fourier_wave_vector_x
_atom_site_Fourier_wave_vector_z
1 0.50000 0.39487
2 1.00000 0.78974

loop_
_atom_site_occ_special_func_atom_site_label
_atom_site_occ_special_func_crenel_c
_atom_site_occ_special_func_crenel_w
Ba1 0.4311(11) 0.644(3)
Ba2 0.9524(11) 0.356(3)

loop_
_atom_type_symbol
_atom_type_scat_dispersion_real
_atom_type_scat_dispersion_imag
_atom_type_scat_source
Ba -0.324 2.282 'International Tables Vol C tables 4.2.6.8 and 6.1.1.1'
Mn 0.337 0.728 'International Tables Vol C tables 4.2.6.8 and 6.1.1.1'
F 0.017 0.010 'International Tables Vol C tables 4.2.6.8 and 6.1.1.1'

loop_
_cell_wave_vector_seq_id
_cell_wave_vector_x
_cell_wave_vector_y
_cell_wave_vector_z
1 0.50000 0.50000 0.39487

loop_
_geom_angle_atom_site_label_1
_geom_angle_atom_site_label_2
_geom_angle_atom_site_label_3
_geom_angle_site_symmetry_1
_geom_angle_site_symmetry_2
_geom_angle_site_symmetry_3
_geom_angle_publ_flag
_geom_angle_max
_geom_angle_min
_geom_angle_av
F1 Ba1 F1 . . 1_655 yes 108.2(2) 96.1(2) 101.8(2)
F1 Ba1 F1 . . 4_554 yes 106.7(2) 105.2(2) 105.9(2)
F1 Ba1 F2 . . . yes 76.5(2) 71.8(2) 73.5(2)
F1 Ba1 F2 . . 1_655 yes 168.6(2) 163.9(2) 165.5(2)
F1 Ba1 F2 . . 4_555 yes 70.2(2) 66.9(2) 68.2(2)
F1 Ba1 F3 . . . yes 68.78(18) 59.61(18) 65.83(19)
F1 Ba1 F3 . . 1_655 yes 138.49(18) 130.62(19) 134.05(19)
F1 Ba1 F4 . . . yes 129.1(2) 117.3(2) 126.1(2)
F1 Ba1 F4 . . 1_556 yes 57.03(16) 52.26(16) 54.19(16)
F1 Ba1 F4 . . 2_665 yes 91.87(19) 80.83(19) 85.45(19)
F1 Ba1 F1 1_655 . 4_554 yes 110.3(2) 103.9(2) 106.6(2)
F1 Ba1 F2 1_655 . . yes 170.8(2) 163.6(2) 166.2(2)
F1 Ba1 F2 1_655 . 1_655 yes 75.5(2) 72.2(2) 73.6(2)
F1 Ba1 F2 1_655 . 4_555 yes 70.5(2) 65.6(2) 67.4(2)
F1 Ba1 F3 1_655 . . yes 141.07(19) 127.43(19) 133.09(19)
F1 Ba1 F3 1_655 . 1_655 yes 67.67(19) 62.8(2) 65.97(19)
F1 Ba1 F4 1_655 . . yes 129.2(2) 118.4(2) 125.0(2)
F1 Ba1 F4 1_655 . 1_556 yes 57.67(16) 51.44(16) 54.03(16)
F1 Ba1 F4 1_655 . 2_665 yes 88.10(19) 82.21(19) 84.60(19)
F1 Ba1 F2 4_554 . . yes 66.58(19) 60.65(19) 64.41(19)
F1 Ba1 F2 4_554 . 1_655 yes 66.34(19) 60.19(19) 64.06(19)
F1 Ba1 F2 4_554 . 4_555 yes 64.7(2) 62.2(2) 63.3(2)
F1 Ba1 F3 4_554 . . yes 122.82(17) 113.70(16) 120.06(18)
F1 Ba1 F3 4_554 . 1_655 yes 122.7(2) 115.98(19) 119.96(18)
F1 Ba1 F4 4_554 . . yes 91.6(2) 81.9(2) 86.2(2)
F1 Ba1 F4 4_554 . 1_556 yes 140.67(19) 131.3(2) 137.58(19)
F1 Ba1 F4 4_554 . 2_665 yes 165.21(19) 154.92(17) 161.29(18)
F2 Ba1 F2 . . 1_655 yes 115.09(17) 99.00(19) 108.09(18)
F2 Ba1 F2 . . 4_555 yes 103.1(2) 95.78(19) 100.0(2)
F2 Ba1 F3 . . . yes 58.28(18) 53.23(15) 56.31(17)
F2 Ba1 F3 . . 1_655 yes 128.53(16) 122.38(17) 125.68(16)
F2 Ba1 F4 . . . yes 65.70(15) 65.08(16) 65.37(16)
F2 Ba1 F4 . . 1_556 yes 131.6(2) 121.53(16) 125.91(17)
F2 Ba1 F4 . . 2_665 yes 108.8(2) 104.39(15) 106.34(17)
F2 Ba1 F2 1_655 . 4_555 yes 102.9(2) 96.3(2) 98.0(2)
F2 Ba1 F3 1_655 . . yes 129.86(15) 122.94(17) 126.86(16)
F2 Ba1 F3 1_655 . 1_655 yes 58.46(17) 55.30(18) 56.78(17)
F2 Ba1 F4 1_655 . . yes 66.30(17) 63.84(17) 65.01(16)
F2 Ba1 F4 1_655 . 1_556 yes 130.60(16) 123.32(16) 125.88(17)
F2 Ba1 F4 1_655 . 2_665 yes 110.42(17) 103.33(19) 106.79(17)
F2 Ba1 F3 4_555 . . yes 137.56(19) 125.50(17) 132.6(2)
F2 Ba1 F3 4_555 . 1_655 yes 134.36(17) 129.4(2) 131.6(2)
F2 Ba1 F4 4_555 . . yes 154.2(2) 146.0(2) 149.4(2)
F2 Ba1 F4 4_555 . 1_556 yes 77.44(17) 68.91(17) 74.33(17)
F2 Ba1 F4 4_555 . 2_665 yes 142.40(15) 132.41(16) 135.23(16)
F3 Ba1 F3 . . 1_655 yes 96.89(16) 84.26(16) 90.04(15)
F3 Ba1 F4 . . . yes 66.72(19) 58.23(16) 63.08(16)
F3 Ba1 F4 . . 1_556 yes 94.65(15) 83.63(16) 87.92(15)
F3 Ba1 F4 . . 2_665 yes 54.95(15) 47.66(13) 50.78(13)
F3 Ba1 F4 1_655 . . yes 65.13(19) 56.90(14) 61.74(16)
F3 Ba1 F4 1_655 . 1_556 yes 94.02(15) 84.89(16) 88.37(15)
F3 Ba1 F4 1_655 . 2_665 yes 56.03(15) 46.84(14) 50.59(14)
F4 Ba1 F4 . . 1_556 yes 139.4(2) 128.3(2) 136.14(19)
F4 Ba1 F4 . . 2_665 yes 80.9(2) 63.41(14) 75.12(17)
F4 Ba1 F4 1_556 . 2_665 yes 73.20(17) 55.03(16) 61.02(15)
F1 Ba2 F1 . . 1_655 yes 113.2(4) 108.4(4) 111.2(3)
F1 Ba2 F1 . . 4_554 yes 101.3(2) 98.7(2) 99.6(2)
F1 Ba2 F2 . . . yes 74.3(2) 70.9(2) 73.3(2)
F1 Ba2 F2 . . 1_655 yes 158.4(3) 151.2(3) 154.1(3)
F1 Ba2 F2 . . 4_555 yes 69.8(3) 66.1(3) 68.1(2)
F1 Ba2 F3 . . . yes 66.79(19) 61.77(19) 64.86(19)
F1 Ba2 F3 . . 1_655 yes 152.8(3) 144.9(3) 149.7(3)
F1 Ba2 F4 . . . yes 125.2(2) 120.6(3) 123.0(2)
F1 Ba2 F4 . . 1_556 yes 61.5(2) 57.6(2) 59.6(2)
F1 Ba2 F4 . . 2_665 yes 97.3(2) 86.5(3) 93.9(2)
F1 Ba2 F1 1_655 . 4_554 yes 102.6(2) 95.8(2) 97.7(2)
F1 Ba2 F2 1_655 . . yes 161.1(3) 148.5(3) 152.0(3)
F1 Ba2 F2 1_655 . 1_655 yes 74.8(2) 71.9(2) 73.0(2)
F1 Ba2 F2 1_655 . 4_555 yes 70.5(3) 67.4(3) 68.6(2)
F1 Ba2 F3 1_655 . . yes 155.3(3) 143.0(3) 151.8(3)
F1 Ba2 F3 1_655 . 1_655 yes 67.4(2) 64.70(19) 65.44(19)
F1 Ba2 F4 1_655 . . yes 128.3(3) 121.0(3) 123.7(2)
F1 Ba2 F4 1_655 . 1_556 yes 61.0(3) 58.21(18) 59.6(2)
F1 Ba2 F4 1_655 . 2_665 yes 97.9(2) 92.2(2) 96.1(2)
F1 Ba2 F2 4_554 . . yes 58.5(2) 52.97(18) 54.8(2)
F1 Ba2 F2 4_554 . 1_655 yes 58.3(2) 52.81(18) 54.8(2)
F1 Ba2 F2 4_554 . 4_555 yes 59.3(2) 54.7(2) 56.3(2)
F1 Ba2 F3 4_554 . . yes 113.9(3) 108.5(2) 110.4(2)
F1 Ba2 F3 4_554 . 1_655 yes 115.1(3) 108.05(17) 110.6(2)
F1 Ba2 F4 4_554 . . yes 88.6(2) 86.4(3) 87.5(3)
F1 Ba2 F4 4_554 . 1_556 yes 135.3(3) 128.2(2) 131.7(3)
F1 Ba2 F4 4_554 . 2_665 yes 163.8(4) 152.0(4) 155.6(3)
F2 Ba2 F2 . . 1_655 yes 96.6(3) 89.01(19) 91.4(3)
F2 Ba2 F2 . . 4_555 yes 96.4(2) 86.9(2) 89.3(2)
F2 Ba2 F3 . . . yes 56.88(16) 54.49(17) 55.84(17)
F2 Ba2 F3 . . 1_655 yes 128.8(4) 120.3(4) 124.6(3)
F2 Ba2 F4 . . . yes 66.31(17) 63.2(3) 65.5(2)
F2 Ba2 F4 . . 1_556 yes 134.7(2) 129.6(2) 132.9(2)
F2 Ba2 F4 . . 2_665 yes 112.7(3) 105.4(2) 111.2(2)
F2 Ba2 F2 1_655 . 4_555 yes 95.4(3) 88.5(2) 91.5(2)
F2 Ba2 F3 1_655 . . yes 126.9(4) 120.6(4) 123.5(3)
F2 Ba2 F3 1_655 . 1_655 yes 56.89(18) 55.07(16) 55.97(17)
F2 Ba2 F4 1_655 . . yes 66.7(3) 62.9(3) 65.0(2)
F2 Ba2 F4 1_655 . 1_556 yes 133.5(3) 131.44(18) 132.3(2)
F2 Ba2 F4 1_655 . 2_665 yes 116.2(3) 105.7(2) 111.3(2)
F2 Ba2 F3 4_555 . . yes 133.3(2) 123.3(2) 127.3(2)
F2 Ba2 F3 4_555 . 1_655 yes 132.4(2) 127.0(2) 129.4(2)
F2 Ba2 F4 4_555 . . yes 147.0(4) 141.4(3) 143.7(3)
F2 Ba2 F4 4_555 . 1_556 yes 78.6(3) 71.6(3) 75.5(3)
F2 Ba2 F4 4_555 . 2_665 yes 151.5(2) 137.7(4) 148.0(3)
F3 Ba2 F3 . . 1_655 yes 105.7(2) 93.8(2) 103.1(2)
F3 Ba2 F4 . . . yes 60.9(2) 58.00(19) 59.88(18)
F3 Ba2 F4 . . 1_556 yes 101.7(2) 94.2(3) 99.3(2)
F3 Ba2 F4 . . 2_665 yes 59.29(15) 52.44(15) 57.78(16)
F3 Ba2 F4 1_655 . . yes 63.5(2) 57.2(2) 60.47(19)
F3 Ba2 F4 1_655 . 1_556 yes 99.6(2) 93.9(3) 97.9(2)
F3 Ba2 F4 1_655 . 2_665 yes 60.7(2) 51.75(15) 58.12(16)
F4 Ba2 F4 . . 1_556 yes 143.5(3) 137.1(3) 140.7(3)
F4 Ba2 F4 . . 2_665 yes 75.8(3) 64.31(18) 68.2(2)
F4 Ba2 F4 1_556 . 2_665 yes 77.88(19) 61.6(2) 72.6(2)
Mn Mn Mn 1_455 . 1_655 yes 179.02(4) 179.01(8) 179.02(5)
Mn Mn Mn 1_455 . 2_564 yes 89.82(5) 89.15(5) 89.48(5)
Mn Mn Mn 1_455 . 2_565 yes 90.57(5) 88.41(5) 89.50(5)
Mn Mn Mn 1_655 . 2_564 yes 91.55(5) 89.48(5) 90.52(5)
Mn Mn Mn 1_655 . 2_565 yes 90.63(5) 90.38(5) 90.51(5)
Mn Mn Mn 2_564 . 2_565 yes 100.92(5) 98.82(5) 99.89(5)
F1 Mn F2 1_554 . . yes 93.7(3) 85.0(3) 88.4(3)
F1 Mn F3 1_554 . . yes 170.0(3) 160.6(2) 163.9(3)
F1 Mn F3 1_554 . 2_564 yes 101.7(2) 93.1(2) 96.8(2)
F1 Mn F4 1_554 . 1_455 yes 100.1(3) 85.7(3) 93.7(3)
F1 Mn F4 1_554 . . yes 101.6(3) 85.7(3) 94.1(3)
F2 Mn F3 . . . yes 77.46(18) 74.21(19) 76.0(2)
F2 Mn F3 . . 2_564 yes 177.71(19) 172.4(2) 174.4(2)
F2 Mn F4 . . 1_455 yes 91.8(3) 87.0(3) 89.6(3)
F2 Mn F4 . . . yes 93.8(3) 87.4(3) 90.5(3)
F3 Mn F3 . . 2_564 yes 103.14(19) 95.9(2) 98.7(2)
F3 Mn F4 . . 1_455 yes 86.9(2) 83.0(2) 85.3(2)
F3 Mn F4 . . . yes 89.5(2) 84.2(2) 87.1(2)
F3 Mn F4 2_564 . 1_455 yes 90.5(3) 88.2(3) 89.7(3)
F3 Mn F4 2_564 . . yes 90.3(3) 88.7(3) 89.4(3)
F4 Mn F4 1_455 . . yes 174.5(2) 169.7(3) 172.1(3)
F2 F1 F2 . . 1_556 yes 162.9(3) 150.9(3) 158.4(3)
F2 F1 F2 . . 4_455 yes 83.6(2) 74.1(2) 79.9(2)
F2 F1 F2 . . 4_555 yes 84.6(2) 73.0(2) 80.2(2)
F2 F1 F3 . . . yes 52.11(17) 48.89(18) 50.16(17)
F2 F1 F3 . . 2_565 yes 120.3(3) 109.1(2) 113.1(3)
F2 F1 F4 . . 1_456 yes 140.3(3) 119.6(2) 130.4(2)
F2 F1 F4 . . 1_556 yes 137.5(3) 120.5(2) 130.6(2)
F2 F1 F4 . . 4_555 yes 66.6(2) 58.84(19) 62.50(19)
F2 F1 F2 1_556 . 4_455 yes 90.3(2) 78.0(2) 84.8(2)
F2 F1 F2 1_556 . 4_555 yes 90.7(2) 76.0(2) 85.0(2)
F2 F1 F3 1_556 . . yes 157.0(3) 147.7(3) 151.3(3)
F2 F1 F3 1_556 . 2_565 yes 89.0(2) 86.6(2) 88.0(2)
F2 F1 F4 1_556 . 1_456 yes 63.4(2) 58.0(2) 60.0(2)
F2 F1 F4 1_556 . 1_556 yes 63.7(2) 58.3(2) 60.4(2)
F2 F1 F4 1_556 . 4_555 yes 104.0(3) 85.3(2) 96.2(2)
F2 F1 F2 4_455 . 4_555 yes 99.2(3) 80.5(2) 90.8(3)
F2 F1 F3 4_455 . . yes 116.9(2) 110.5(2) 114.0(2)
F2 F1 F3 4_455 . 2_565 yes 141.9(3) 127.0(2) 133.9(2)
F2 F1 F4 4_455 . 1_456 yes 90.1(2) 72.3(2) 79.9(2)
F2 F1 F4 4_455 . 1_556 yes 148.5(3) 138.2(3) 143.6(3)
F2 F1 F4 4_455 . 4_555 yes 52.22(16) 41.34(15) 46.73(16)
F2 F1 F3 4_555 . . yes 122.1(2) 109.9(2) 114.4(2)
F2 F1 F3 4_555 . 2_565 yes 142.5(3) 124.0(2) 133.3(2)
F2 F1 F4 4_555 . 1_456 yes 150.4(3) 131.3(3) 143.4(3)
F2 F1 F4 4_555 . 1_556 yes 89.2(2) 71.7(2) 79.9(2)
F2 F1 F4 4_555 . 4_555 yes 52.26(16) 42.12(14) 47.08(16)
F3 F1 F3 . . 2_565 yes 68.3(2) 60.61(19) 63.5(2)
F3 F1 F4 . . 1_456 yes 106.5(3) 96.6(3) 100.6(3)
F3 F1 F4 . . 1_556 yes 104.9(3) 96.9(3) 101.1(3)
F3 F1 F4 . . 4_555 yes 117.9(2) 107.7(2) 112.4(2)
F3 F1 F4 2_565 . 1_456 yes 60.3(2) 55.9(2) 57.5(2)
F3 F1 F4 2_565 . 1_556 yes 59.5(2) 54.2(2) 57.2(2)
F3 F1 F4 2_565 . 4_555 yes 177.9(2) 166.4(2) 171.7(2)
F4 F1 F4 1_456 . 1_556 yes 89.0(2) 85.8(2) 87.6(2)
F4 F1 F4 1_456 . 4_555 yes 136.5(2) 112.5(2) 124.5(2)
F4 F1 F4 1_556 . 4_555 yes 133.1(2) 118.5(2) 124.8(2)
F1 F2 F1 1_554 . . yes 160.8(3) 154.7(3) 158.0(3)
F1 F2 F1 1_554 . 4_454 yes 104.5(3) 97.0(2) 100.4(2)
F1 F2 F1 1_554 . 4_554 yes 107.5(3) 95.7(2) 100.3(2)
F1 F2 F3 1_554 . . yes 100.8(3) 94.6(3) 97.7(2)
F1 F2 F4 1_554 . 1_455 yes 66.7(2) 58.09(19) 62.4(2)
F1 F2 F4 1_554 . . yes 66.7(2) 57.93(19) 62.2(2)
F1 F2 F4 1_554 . 4_555 yes 137.2(3) 127.0(2) 131.3(3)
F1 F2 F1 . . 4_454 yes 101.5(2) 87.7(2) 94.3(2)
F1 F2 F1 . . 4_554 yes 103.2(2) 89.3(2) 94.2(2)
F1 F2 F3 . . . yes 62.11(19) 59.6(2) 60.73(19)
F1 F2 F4 . . 1_455 yes 105.5(2) 100.4(2) 103.7(2)
F1 F2 F4 . . . yes 107.5(2) 99.3(2) 103.4(2)
F1 F2 F4 . . 4_555 yes 74.39(19) 65.8(2) 69.8(2)
F1 F2 F1 4_454 . 4_554 yes 96.2(3) 87.2(3) 90.8(2)
F1 F2 F3 4_454 . . yes 144.8(3) 118.3(2) 130.0(3)
F1 F2 F4 4_454 . 1_455 yes 98.9(2) 74.7(2) 87.3(2)
F1 F2 F4 4_454 . . yes 166.7(3) 148.1(3) 159.6(3)
F1 F2 F4 4_454 . 4_555 yes 53.29(17) 48.42(18) 51.05(17)
F1 F2 F3 4_554 . . yes 145.8(2) 118.5(2) 130.4(3)
F1 F2 F4 4_554 . 1_455 yes 168.9(3) 149.0(2) 160.2(3)
F1 F2 F4 4_554 . . yes 97.4(2) 74.7(2) 86.6(2)
F1 F2 F4 4_554 . 4_555 yes 52.95(16) 48.86(17) 51.06(17)
F3 F2 F4 . . 1_455 yes 63.4(2) 59.7(2) 61.8(2)
F3 F2 F4 . . . yes 65.8(2) 59.8(2) 62.6(2)
F3 F2 F4 . . 4_555 yes 134.35(19) 127.4(2) 130.1(2)
F4 F2 F4 1_455 . . yes 90.9(2) 88.9(2) 89.9(2)
F4 F2 F4 1_455 . 4_555 yes 143.8(2) 125.5(2) 135.1(2)
F4 F2 F4 . . 4_555 yes 144.1(2) 125.3(2) 134.9(2)
F1 F3 F1 . . 2_564 yes 147.4(3) 138.4(3) 142.4(3)
F1 F3 F2 . . . yes 70.7(2) 67.3(3) 69.1(2)
F1 F3 F3 . . 2_564 yes 161.9(2) 157.1(3) 159.3(3)
F1 F3 F3 . . 2_565 yes 62.45(18) 56.71(19) 59.72(19)
F1 F3 F4 . . 1_455 yes 117.8(3) 106.4(3) 111.7(3)
F1 F3 F4 . . . yes 117.5(3) 104.3(3) 110.5(3)
F1 F3 F4 . . 2_565 yes 102.7(2) 86.9(2) 95.2(2)
F1 F3 F4 . . 2_665 yes 105.6(3) 82.1(2) 94.5(2)
F1 F3 F2 2_564 . . yes 150.0(3) 141.3(3) 146.4(3)
F1 F3 F3 2_564 . 2_564 yes 59.09(19) 54.85(17) 56.74(18)
F1 F3 F3 2_564 . 2_565 yes 85.1(2) 81.94(19) 83.3(2)
F1 F3 F4 2_564 . 1_455 yes 104.6(2) 81.8(2) 93.6(3)
F1 F3 F4 2_564 . . yes 98.4(2) 85.9(2) 93.0(2)
F1 F3 F4 2_564 . 2_565 yes 64.9(2) 57.4(2) 60.9(2)
F1 F3 F4 2_564 . 2_665 yes 65.2(2) 55.6(2) 60.9(2)
F2 F3 F3 . . 2_564 yes 92.74(19) 88.5(2) 90.9(2)
F2 F3 F3 . . 2_565 yes 130.3(3) 123.6(2) 128.0(2)
F2 F3 F4 . . 1_455 yes 67.6(2) 63.2(2) 65.3(2)
F2 F3 F4 . . . yes 68.0(2) 62.4(2) 65.0(2)
F2 F3 F4 . . 2_565 yes 148.1(3) 117.3(2) 132.9(3)
F2 F3 F4 . . 2_665 yes 148.9(3) 115.0(2) 132.0(3)
F3 F3 F3 2_564 . 2_565 yes 141.7(3) 138.2(2) 140.0(2)
F3 F3 F4 2_564 . 1_455 yes 59.3(2) 56.24(17) 57.75(19)
F3 F3 F4 2_564 . . yes 58.36(19) 55.19(19) 57.07(18)
F3 F3 F4 2_564 . 2_565 yes 100.2(2) 96.9(2) 99.0(2)
F3 F3 F4 2_564 . 2_665 yes 101.8(2) 93.5(2) 98.1(2)
F3 F3 F4 2_565 . 1_455 yes 145.5(2) 123.1(2) 134.4(2)
F3 F3 F4 2_565 . . yes 145.0(2) 120.6(2) 132.6(2)
F3 F3 F4 2_565 . 2_565 yes 58.18(18) 55.90(17) 57.16(18)
F3 F3 F4 2_565 . 2_665 yes 57.49(19) 54.18(16) 56.14(18)
F4 F3 F4 1_455 . . yes 94.1(2) 91.63(17) 93.0(2)
F4 F3 F4 1_455 . 2_565 yes 96.92(19) 68.71(18) 82.0(2)
F4 F3 F4 1_455 . 2_665 yes 161.0(3) 142.0(3) 151.5(3)
F4 F3 F4 . . 2_565 yes 156.9(3) 145.2(3) 151.3(3)
F4 F3 F4 . . 2_665 yes 94.59(19) 68.72(18) 81.0(2)
F4 F3 F4 2_565 . 2_665 yes 93.4(2) 90.9(2) 92.0(2)
F1 F4 F1 1_554 . 1_654 yes 100.9(2) 75.44(18) 87.4(2)
F1 F4 F1 1_554 . 4_554 yes 83.6(2) 67.35(18) 77.1(2)
F1 F4 F2 1_554 . . yes 59.0(2) 54.9(2) 57.4(2)
F1 F4 F2 1_554 . 1_655 yes 130.8(3) 102.1(2) 116.0(3)
F1 F4 F2 1_554 . 4_554 yes 55.5(2) 41.93(15) 49.14(18)
F1 F4 F3 1_554 . . yes 90.64(18) 84.91(17) 88.11(18)
F1 F4 F3 1_554 . 1_655 yes 175.6(3) 154.4(2) 164.6(3)
F1 F4 F3 1_554 . 2_564 yes 64.32(19) 58.42(18) 61.86(19)
F1 F4 F3 1_554 . 2_664 yes 128.2(3) 114.56(19) 120.4(2)
F1 F4 F4 1_554 . 1_455 yes 49.60(17) 42.26(15) 46.20(16)
F1 F4 F4 1_554 . 1_655 yes 149.9(2) 117.68(19) 133.5(2)
F1 F4 F4 1_554 . 2_664 yes 79.63(19) 73.4(2) 77.5(2)
F1 F4 F4 1_554 . 2_665 yes 141.12(17) 128.44(18) 135.41(19)
F1 F4 F1 1_654 . 4_554 yes 89.0(3) 66.16(19) 77.3(2)
F1 F4 F2 1_654 . . yes 133.9(3) 100.3(3) 116.2(3)
F1 F4 F2 1_654 . 1_655 yes 61.5(2) 54.8(2) 57.7(2)
F1 F4 F2 1_654 . 4_554 yes 55.13(18) 41.41(15) 48.94(18)
F1 F4 F3 1_654 . . yes 178.1(3) 152.7(3) 163.7(3)
F1 F4 F3 1_654 . 1_655 yes 91.12(19) 86.21(17) 88.90(18)
F1 F4 F3 1_654 . 2_564 yes 131.5(3) 111.4(2) 120.1(2)
F1 F4 F3 1_654 . 2_664 yes 66.13(19) 58.89(17) 61.67(18)
F1 F4 F4 1_654 . 1_455 yes 149.4(2) 117.40(19) 132.7(2)
F1 F4 F4 1_654 . 1_655 yes 49.42(17) 42.37(15) 46.21(16)
F1 F4 F4 1_654 . 2_664 yes 82.6(2) 73.16(18) 77.8(2)
F1 F4 F4 1_654 . 2_665 yes 142.32(18) 128.92(19) 136.2(2)
F2 F4 F2 . . 1_655 yes 102.0(3) 77.3(2) 89.3(2)
F2 F4 F2 . . 4_554 yes 80.8(2) 59.68(19) 69.56(19)
F2 F4 F3 . . . yes 53.78(17) 51.03(14) 52.39(16)
F2 F4 F3 . . 1_655 yes 120.0(2) 109.0(2) 113.2(2)
F2 F4 F3 . . 2_564 yes 91.18(19) 87.49(17) 89.02(18)
F2 F4 F3 . . 2_664 yes 174.4(3) 159.2(3) 166.8(3)
F2 F4 F4 . . 1_455 yes 46.38(17) 43.48(16) 44.89(16)
F2 F4 F4 . . 1_655 yes 147.1(3) 120.4(3) 133.7(2)
F2 F4 F4 . . 2_664 yes 131.9(2) 127.9(2) 129.76(19)
F2 F4 F4 . . 2_665 yes 100.5(2) 90.10(16) 95.2(2)
F2 F4 F2 1_655 . 4_554 yes 79.34(17) 62.43(15) 69.18(19)
F2 F4 F3 1_655 . . yes 122.9(2) 106.6(2) 113.6(2)
F2 F4 F3 1_655 . 1_655 yes 53.90(18) 51.93(17) 52.96(17)
F2 F4 F3 1_655 . 2_564 yes 172.5(3) 162.1(3) 167.7(3)
F2 F4 F3 1_655 . 2_664 yes 91.1(2) 87.64(18) 89.06(18)
F2 F4 F4 1_655 . 1_455 yes 146.8(3) 120.6(3) 133.4(2)
F2 F4 F4 1_655 . 1_655 yes 47.11(18) 43.48(17) 45.22(16)
F2 F4 F4 1_655 . 2_664 yes 133.7(2) 128.45(19) 130.75(19)
F2 F4 F4 1_655 . 2_665 yes 99.8(2) 90.84(15) 95.7(2)
F2 F4 F3 4_554 . . yes 131.8(2) 110.7(2) 121.0(2)
F2 F4 F3 4_554 . 1_655 yes 131.91(19) 113.14(17) 121.3(2)
F2 F4 F3 4_554 . 2_564 yes 113.76(18) 100.60(17) 108.42(19)
F2 F4 F3 4_554 . 2_664 yes 116.8(2) 98.57(16) 108.47(19)
F2 F4 F4 4_554 . 1_455 yes 101.92(18) 78.33(17) 90.05(17)
F2 F4 F4 4_554 . 1_655 yes 100.83(16) 79.22(15) 89.89(17)
F2 F4 F4 4_554 . 2_664 yes 100.89(17) 92.48(19) 97.55(19)
F2 F4 F4 4_554 . 2_665 yes 164.6(2) 152.7(2) 158.0(2)
F3 F4 F3 . . 1_655 yes 107.08(19) 77.04(16) 92.3(2)
F3 F4 F3 . . 2_564 yes 67.15(18) 64.36(17) 65.78(17)
F3 F4 F3 . . 2_664 yes 148.1(3) 112.7(2) 129.3(3)
F3 F4 F4 . . 1_455 yes 43.61(14) 42.38(14) 43.11(15)
F3 F4 F4 . . 1_655 yes 151.67(19) 119.67(17) 135.5(2)
F3 F4 F4 . . 2_664 yes 119.5(2) 104.9(2) 111.6(2)
F3 F4 F4 . . 2_665 yes 56.42(15) 41.98(12) 49.71(15)
F3 F4 F3 1_655 . 2_564 yes 145.6(3) 113.6(2) 128.9(3)
F3 F4 F3 1_655 . 2_664 yes 68.78(17) 63.54(15) 66.12(17)
F3 F4 F4 1_655 . 1_455 yes 149.4(2) 119.43(18) 134.7(2)
F3 F4 F4 1_655 . 1_655 yes 45.38(14) 42.43(15) 43.89(15)
F3 F4 F4 1_655 . 2_664 yes 120.5(2) 105.5(2) 112.5(2)
F3 F4 F4 1_655 . 2_665 yes 56.28(15) 41.49(13) 49.42(15)
F3 F4 F3 2_564 . 2_664 yes 104.4(3) 77.4(2) 91.0(2)
F3 F4 F4 2_564 . 1_455 yes 44.82(16) 43.08(15) 44.17(16)
F3 F4 F4 2_564 . 1_655 yes 148.3(2) 121.1(3) 134.3(2)
F3 F4 F4 2_564 . 2_664 yes 55.02(15) 41.52(13) 48.41(15)
F3 F4 F4 2_564 . 2_665 yes 96.0(2) 76.72(17) 86.0(2)
F3 F4 F4 2_664 . 1_455 yes 147.6(2) 120.7(3) 134.1(2)
F3 F4 F4 2_664 . 1_655 yes 44.35(16) 43.44(16) 43.88(16)
F3 F4 F4 2_664 . 2_664 yes 54.86(15) 43.30(13) 49.21(15)
F3 F4 F4 2_664 . 2_665 yes 98.8(2) 75.27(17) 86.5(2)
F4 F4 F4 2_664 . 2_665 yes 113.7(2) 95.56(19) 104.3(2)

loop_
_geom_bond_atom_site_label_1
_geom_bond_atom_site_label_2
_geom_bond_site_symmetry_1
_geom_bond_site_symmetry_2
_geom_bond_publ_flag
_geom_bond_distance_max
_geom_bond_distance_min
_geom_bond_distance_av
Ba1 F1 . . yes 2.697(7) 2.555(7) 2.640(7)
Ba1 F1 . 1_655 yes 2.690(7) 2.584(7) 2.643(7)
Ba1 F1 . 4_554 yes 3.027(8) 2.789(7) 2.863(7)
Ba1 F2 . . yes 2.738(6) 2.643(7) 2.701(6)
Ba1 F2 . 1_655 yes 2.804(7) 2.621(7) 2.711(6)
Ba1 F2 . 4_555 yes 2.659(5) 2.561(7) 2.614(6)
Ba1 F3 . . yes 3.166(7) 2.752(7) 2.844(6)
Ba1 F3 . 1_655 yes 3.003(7) 2.752(6) 2.842(6)
Ba1 F4 . . yes 3.051(5) 2.670(6) 2.832(6)
Ba1 F4 . 1_556 yes 4.079(4) 3.450(7) 3.839(6)
Ba1 F4 . 2_665 yes 4.050(9) 3.288(7) 3.738(7)
Ba2 F1 . . yes 2.727(7) 2.580(9) 2.649(8)
Ba2 F1 . 1_655 yes 2.723(7) 2.550(9) 2.673(8)
Ba2 F1 . 4_554 yes 3.632(8) 3.203(10) 3.478(9)
Ba2 F2 . . yes 2.802(9) 2.705(6) 2.725(7)
Ba2 F2 . 1_655 yes 2.731(8) 2.657(8) 2.700(7)
Ba2 F2 . 4_555 yes 2.783(10) 2.586(8) 2.656(9)
Ba2 F3 . . yes 3.041(8) 2.812(6) 2.916(7)
Ba2 F3 . 1_655 yes 2.925(7) 2.776(6) 2.853(7)
Ba2 F4 . . yes 3.099(11) 2.690(12) 2.887(9)
Ba2 F4 . 1_556 yes 3.423(10) 3.043(7) 3.167(9)
Ba2 F4 . 2_665 yes 3.676(8) 3.005(10) 3.181(9)
Mn Mn . 1_455 yes 4.268(3) 4.129(3) 4.199(3)
Mn Mn . 1_655 yes 4.268(3) 4.129(3) 4.198(3)
Mn Mn . 2_564 yes 3.935(2) 3.903(2) 3.9199(19)
Mn Mn . 2_565 yes 3.935(2) 3.903(2) 3.9201(19)
Mn F1 . 1_554 yes 2.104(7) 2.021(7) 2.068(7)
Mn F2 . . yes 2.137(5) 2.099(7) 2.116(6)
Mn F3 . . yes 2.181(6) 2.119(6) 2.154(5)
Mn F3 . 2_564 yes 2.087(6) 2.037(7) 2.062(6)
Mn F4 . 1_455 yes 2.159(4) 2.111(5) 2.132(5)
Mn F4 . . yes 2.146(4) 2.080(5) 2.121(5)
F1 F2 . . yes 3.310(9) 3.102(8) 3.201(9)
F1 F2 . 1_556 yes 3.022(9) 2.841(9) 2.918(9)
F1 F2 . 4_455 yes 3.030(8) 2.843(9) 2.947(9)
F1 F2 . 4_555 yes 3.034(8) 2.881(9) 2.956(9)
F1 F3 . . yes 3.063(10) 2.902(9) 2.989(9)
F1 F3 . 2_565 yes 3.223(9) 2.978(9) 3.087(10)
F1 F4 . 1_456 yes 3.249(9) 2.876(7) 3.060(8)
F1 F4 . 1_556 yes 3.248(8) 2.879(7) 3.064(8)
F2 F3 . . yes 2.657(8) 2.586(8) 2.631(8)
F2 F4 . 1_455 yes 3.035(8) 2.927(8) 2.994(8)
F2 F4 . . yes 3.103(8) 2.894(8) 3.009(8)
F2 F4 . 4_555 yes 4.312(8) 3.460(8) 3.866(9)
F3 F3 . 2_564 yes 3.309(9) 3.106(7) 3.198(8)
F3 F3 . 2_565 yes 3.309(9) 3.106(7) 3.198(8)
F3 F4 . 1_455 yes 2.960(7) 2.835(6) 2.904(7)
F3 F4 . . yes 3.042(7) 2.890(7) 2.946(7)
F3 F4 . 2_565 yes 2.969(8) 2.915(8) 2.943(8)
F3 F4 . 2_665 yes 3.002(9) 2.902(8) 2.958(8)
F4 F4 . 2_664 yes 4.412(7) 3.306(7) 3.831(9)
F4 F4 . 2_665 yes 4.412(7) 3.306(7) 3.826(9)
